data_7206908
loop_
_publ_author_name
'Fuller, Rebecca O.'
'Griffith, Christopher S.'
'Koutsantonis, George A.'
'Lapere, Kim M.'
'Skelton, Brian W.'
'Spackman, Mark A.'
'White, Allan H.'
'Wild, Duncan A.'

_publ_section_title
;
 Seemingly simple group 8 cyclopentadienyl dicarbonyl metal halides: From
 little things, interesting things grow
;
_journal_issue 3
_journal_name_full CrystEngComm
_journal_page_first 812
_journal_paper_doi 10.1039/c1ce05439b
_journal_volume 14
_journal_year 2012
_chemical_formula_moiety 'C12 H15 Cl O2 Ru'
_chemical_formula_sum 'C12 H15 Cl O2 Ru'
_chemical_formula_weight 327.76
_chemical_name_systematic
;
?
;
_space_group_IT_number 2
_symmetry_cell_setting triclinic
_symmetry_space_group_name_Hall '-P 1'
_symmetry_space_group_name_H-M 'P -1'
_atom_sites_solution_hydrogens geom
_atom_sites_solution_primary direct
_atom_sites_solution_secondary difmap
_audit_creation_date 2010-10-04T21:47:05-00:00
_audit_creation_method 'WinGX routine CIF_UPDATE'
_cell_angle_alpha 84.500(3)
_cell_angle_beta 87.327(3)
_cell_angle_gamma 72.547(3)
_cell_formula_units_Z 2
_cell_length_a 6.7919(8)
_cell_length_b 7.8225(10)
_cell_length_c 12.819(2)
_cell_measurement_reflns_used 5946
_cell_measurement_temperature 150(2)
_cell_measurement_theta_max 25.5
_cell_measurement_theta_min 2.74
_cell_volume 646.61(15)
_computing_cell_refinement 'Siemens SAINT (Siemens, 1995)'
_computing_data_collection 'Siemens SMART (Siemens, 1995)'
_computing_data_reduction 'xtal ADDREF SORTRF'
_computing_molecular_graphics OrtepII
_computing_publication_material WinGX
_computing_structure_refinement 'SHELXL-97 (Sheldrick, 2008)'
_computing_structure_solution SIR92
_diffrn_ambient_temperature 150(2)
_diffrn_measured_fraction_theta_full 0.992
_diffrn_measured_fraction_theta_max 0.959
_diffrn_measurement_device_type
;
Bruker SMART CCD diffractometer
;
_diffrn_measurement_method '\w scans'
_diffrn_radiation_monochromator graphite
_diffrn_radiation_type MoK\a
_diffrn_radiation_wavelength 0.71073
_diffrn_reflns_av_R_equivalents 0.022
_diffrn_reflns_av_unetI/netI 0.0317
_diffrn_reflns_limit_h_max 11
_diffrn_reflns_limit_h_min -11
_diffrn_reflns_limit_k_max 13
_diffrn_reflns_limit_k_min -13
_diffrn_reflns_limit_l_max 22
_diffrn_reflns_limit_l_min -22
_diffrn_reflns_number 13382
_diffrn_reflns_theta_full 35
_diffrn_reflns_theta_max 37.74
_diffrn_reflns_theta_min 1.6
_exptl_absorpt_coefficient_mu 1.401
_exptl_absorpt_correction_T_max .89
_exptl_absorpt_correction_T_min .77
_exptl_absorpt_correction_type multi-scan
_exptl_absorpt_process_details
;
SADABS; Sheldrick, 1996
;
_exptl_crystal_colour off_white
_exptl_crystal_density_diffrn 1.683
_exptl_crystal_density_method 'not measured'
_exptl_crystal_description prism
_exptl_crystal_F_000 328
_exptl_crystal_size_max 0.35
_exptl_crystal_size_mid 0.16
_exptl_crystal_size_min 0.10
_refine_diff_density_max 1.458
_refine_diff_density_min -0.779
_refine_diff_density_rms 0.107
_refine_ls_extinction_method none
_refine_ls_goodness_of_fit_ref 0.988
_refine_ls_hydrogen_treatment constr
_refine_ls_matrix_type full
_refine_ls_number_parameters 178
_refine_ls_number_reflns 6634
_refine_ls_number_restraints 0
_refine_ls_restrained_S_all 0.988
_refine_ls_R_factor_all 0.0394
_refine_ls_R_factor_gt 0.0295
_refine_ls_shift/su_max 0
_refine_ls_shift/su_mean 0
_refine_ls_structure_factor_coef Fsqd
_refine_ls_weighting_details 'calc w=1/[\s^2^(Fo^2^)+(0.0462P)^2^] where P=(Fo^2^+2Fc^2^)/3'
_refine_ls_weighting_scheme calc
_refine_ls_wR_factor_gt 0.0738
_refine_ls_wR_factor_ref 0.0772
_reflns_number_gt 5533
_reflns_number_total 6634
_reflns_threshold_expression I>2\s(I)
_cod_data_source_file c1ce05439b.txt
_cod_data_source_block gk132
_cod_original_sg_symbol_Hall -p_1
_cod_original_sg_symbol_H-M P_-1
_cod_database_code 7206908

loop_
_symmetry_equiv_pos_as_xyz
'x, y, z'
'-x, -y, -z'

loop_
_atom_site_label
_atom_site_type_symbol
_atom_site_fract_x
_atom_site_fract_y
_atom_site_fract_z
_atom_site_U_iso_or_equiv
_atom_site_adp_type
_atom_site_occupancy
_atom_site_symmetry_multiplicity
_atom_site_calc_flag
_atom_site_refinement_flags
_atom_site_disorder_assembly
_atom_site_disorder_group
Ru1 Ru 0.483278(17) 0.178098(15) 0.246096(9) 0.02045(4) Uani 1 1 d . . .
Cl1 Cl 0.79385(15) -0.06891(14) 0.28999(7) 0.0351(3) Uani 0.651(6) 1 d P A 1
C11 C 0.5558(2) 0.3360(2) 0.33168(13) 0.0276(3) Uani 1 1 d . A .
O11 O 0.5848(2) 0.4312(2) 0.38321(12) 0.0398(3) Uani 1 1 d . . .
C21 C 0.6114(5) 0.2633(5) 0.1307(3) 0.0293(6) Uani 0.651(6) 1 d P A 1
O21 O 0.6819(7) 0.3231(4) 0.0547(3) 0.0499(8) Uani 0.651(6) 1 d P A 1
Cl2 Cl 0.6136(3) 0.3149(3) 0.08848(17) 0.0390(8) Uani 0.349(6) 1 d P A 2
C31 C 0.7335(12) -0.0002(12) 0.2715(6) 0.0339(12) Uani 0.349(6) 1 d P A 2
O31 O 0.8777(15) -0.1188(9) 0.2932(5) 0.0528(15) Uani 0.349(6) 1 d P A 2
C101 C 0.2708(2) 0.0387(2) 0.32915(12) 0.0267(3) Uani 1 1 d . A .
C102 C 0.1721(2) 0.2283(3) 0.32326(13) 0.0285(3) Uani 1 1 d . A .
C103 C 0.1500(2) 0.2945(2) 0.21451(13) 0.0248(3) Uani 1 1 d . A .
C104 C 0.2254(2) 0.1410(2) 0.15353(12) 0.0225(2) Uani 1 1 d . A .
C105 C 0.3015(2) -0.0148(2) 0.22320(12) 0.0227(2) Uani 1 1 d . A .
C106 C 0.3131(4) -0.0907(3) 0.42540(15) 0.0403(4) Uani 1 1 d . . .
H10A H 0.3097 -0.0245 0.487 0.06 Uiso 1 1 calc R A .
H10B H 0.4496 -0.1784 0.4185 0.06 Uiso 1 1 calc R . .
H10C H 0.2077 -0.1536 0.4337 0.06 Uiso 1 1 calc R . .
C107 C 0.1002(3) 0.3384(3) 0.41501(16) 0.0410(5) Uani 1 1 d . . .
H10D H -0.0371 0.3321 0.4382 0.062 Uiso 1 1 calc R A .
H10E H 0.0936 0.4638 0.3942 0.062 Uiso 1 1 calc R . .
H10F H 0.1972 0.2912 0.4725 0.062 Uiso 1 1 calc R . .
C108 C 0.0398(3) 0.4816(2) 0.17136(19) 0.0375(4) Uani 1 1 d . . .
H10G H -0.1014 0.4887 0.1537 0.056 Uiso 1 1 calc R A .
H10H H 0.1128 0.5132 0.1082 0.056 Uiso 1 1 calc R . .
H10I H 0.0356 0.5658 0.2239 0.056 Uiso 1 1 calc R . .
C109 C 0.2116(3) 0.1484(3) 0.03674(13) 0.0314(3) Uani 1 1 d . . .
H10J H 0.3076 0.0392 0.0113 0.047 Uiso 1 1 calc R A .
H10K H 0.2478 0.254 0.0045 0.047 Uiso 1 1 calc R . .
H10L H 0.0705 0.1568 0.0181 0.047 Uiso 1 1 calc R . .
C100 C 0.3875(3) -0.2051(2) 0.19565(15) 0.0327(3) Uani 1 1 d . . .
H10M H 0.2848 -0.2692 0.2128 0.049 Uiso 1 1 calc R A .
H10N H 0.5127 -0.2645 0.2357 0.049 Uiso 1 1 calc R . .
H10O H 0.4211 -0.206 0.1205 0.049 Uiso 1 1 calc R . .

loop_
_atom_site_aniso_label
_atom_site_aniso_U_11
_atom_site_aniso_U_22
_atom_site_aniso_U_33
_atom_site_aniso_U_23
_atom_site_aniso_U_13
_atom_site_aniso_U_12
Ru1 0.01867(5) 0.02056(6) 0.02271(6) -0.00395(4) -0.00024(3) -0.00607(4)
Cl1 0.0225(6) 0.0289(6) 0.0502(5) -0.0081(4) -0.0045(3) 0.0002(5)
C11 0.0213(6) 0.0283(7) 0.0297(7) 0.0038(6) -0.0016(5) -0.0037(5)
O11 0.0453(8) 0.0326(7) 0.0415(7) -0.0051(6) -0.0086(6) -0.0099(6)
C21 0.0300(13) 0.0406(16) 0.0225(13) -0.0028(12) 0.0001(10) -0.0184(12)
O21 0.0526(17) 0.084(2) 0.0275(12) -0.0056(12) 0.0136(12) -0.0437(16)
Cl2 0.0413(9) 0.0489(11) 0.0346(15) -0.0102(8) 0.0041(8) -0.0237(7)
C31 0.024(3) 0.024(3) 0.056(4) -0.008(3) -0.004(2) -0.008(2)
O31 0.031(3) 0.033(3) 0.088(4) -0.012(3) -0.008(3) 0.003(2)
C101 0.0253(7) 0.0334(8) 0.0233(6) -0.0013(6) -0.0004(5) -0.0122(6)
C102 0.0207(6) 0.0379(9) 0.0292(7) -0.0123(6) 0.0037(5) -0.0101(6)
C103 0.0193(6) 0.0238(7) 0.0317(7) -0.0061(5) -0.0012(5) -0.0057(5)
C104 0.0202(6) 0.0236(6) 0.0244(6) -0.0029(5) -0.0028(5) -0.0069(5)
C105 0.0231(6) 0.0222(6) 0.0250(6) -0.0020(5) -0.0016(5) -0.0101(5)
C106 0.0470(11) 0.0510(12) 0.0273(8) 0.0069(8) -0.0035(7) -0.0242(9)
C107 0.0314(8) 0.0570(13) 0.0373(9) -0.0248(9) 0.0092(7) -0.0121(8)
C108 0.0278(8) 0.0239(8) 0.0582(12) -0.0061(7) -0.0091(8) -0.0019(6)
C109 0.0338(8) 0.0351(9) 0.0245(7) -0.0027(6) -0.0058(6) -0.0080(7)
C100 0.0408(9) 0.0221(7) 0.0366(9) -0.0035(6) -0.0049(7) -0.0107(7)

loop_
_atom_type_symbol
_atom_type_description
_atom_type_scat_dispersion_real
_atom_type_scat_dispersion_imag
_atom_type_scat_source
C C 0.0033 0.0016 'International Tables Vol C Tables 4.2.6.8 and 6.1.1.4'
H H 0 0 'International Tables Vol C Tables 4.2.6.8 and 6.1.1.4'
Cl Cl 0.1484 0.1585 'International Tables Vol C Tables 4.2.6.8 and 6.1.1.4'
O O 0.0106 0.006 'International Tables Vol C Tables 4.2.6.8 and 6.1.1.4'
Ru Ru -1.2594 0.8363 'International Tables Vol C Tables 4.2.6.8 and 6.1.1.4'

loop_
_geom_angle_atom_site_label_1
_geom_angle_atom_site_label_2
_geom_angle_atom_site_label_3
_geom_angle
C21 Ru1 C11 90.73(10)
C31 Ru1 C11 91.90(19)
C21 Ru1 C103 104.04(12)
C31 Ru1 C103 157.77(19)
C11 Ru1 C103 106.71(6)
C21 Ru1 C102 140.03(13)
C31 Ru1 C102 132.4(2)
C11 Ru1 C102 91.64(6)
C103 Ru1 C102 37.76(6)
C21 Ru1 C101 155.62(10)
C31 Ru1 C101 99.0(2)
C11 Ru1 C101 112.39(7)
C103 Ru1 C101 63.05(6)
C102 Ru1 C101 37.34(7)
C21 Ru1 C105 118.77(10)
C31 Ru1 C105 95.33(18)
C11 Ru1 C105 149.84(6)
C103 Ru1 C105 62.48(6)
C102 Ru1 C105 62.21(6)
C101 Ru1 C105 37.53(6)
C21 Ru1 C104 94.79(10)
C31 Ru1 C104 123.71(19)
C11 Ru1 C104 144.11(6)
C103 Ru1 C104 37.66(6)
C102 Ru1 C104 62.21(6)
C101 Ru1 C104 62.06(6)
C105 Ru1 C104 36.45(5)
C21 Ru1 Cl1 92.28(12)
C11 Ru1 Cl1 93.08(5)
C103 Ru1 Cl1 153.90(5)
C102 Ru1 Cl1 127.38(6)
C101 Ru1 Cl1 94.01(5)
C105 Ru1 Cl1 91.89(5)
C104 Ru1 Cl1 122.00(4)
C31 Ru1 Cl2 93.9(2)
C11 Ru1 Cl2 91.23(6)
C103 Ru1 Cl2 97.60(6)
C102 Ru1 Cl2 133.43(7)
C101 Ru1 Cl2 152.46(6)
C105 Ru1 Cl2 117.34(5)
C104 Ru1 Cl2 90.55(6)
O11 C11 Ru1 175.46(16)
O21 C21 Ru1 176.1(3)
O31 C31 Ru1 173.6(6)
C102 C101 C105 107.71(14)
C102 C101 C106 127.76(16)
C105 C101 C106 124.12(17)
C102 C101 Ru1 71.30(9)
C105 C101 Ru1 72.38(9)
C106 C101 Ru1 127.66(13)
C101 C102 C103 108.29(14)
C101 C102 C107 125.71(18)
C103 C102 C107 125.98(18)
C101 C102 Ru1 71.36(9)
C103 C102 Ru1 70.38(9)
C107 C102 Ru1 124.93(12)
C102 C103 C104 107.30(14)
C102 C103 C108 126.82(16)
C104 C103 C108 125.22(15)
C102 C103 Ru1 71.85(9)
C104 C103 Ru1 73.12(8)
C108 C103 Ru1 127.67(12)
C105 C104 C103 108.43(13)
C105 C104 C109 126.86(14)
C103 C104 C109 124.62(14)
C105 C104 Ru1 71.74(8)
C103 C104 Ru1 69.23(8)
C109 C104 Ru1 127.44(11)
C104 C105 C101 108.16(14)
C104 C105 C100 127.31(14)
C101 C105 C100 124.43(15)
C104 C105 Ru1 71.81(8)
C101 C105 Ru1 70.09(9)
C100 C105 Ru1 126.61(11)
C101 C106 H10A 109.5
C101 C106 H10B 109.5
H10A C106 H10B 109.5
C101 C106 H10C 109.5
H10A C106 H10C 109.5
H10B C106 H10C 109.5
C102 C107 H10D 109.5
C102 C107 H10E 109.5
H10D C107 H10E 109.5
C102 C107 H10F 109.5
H10D C107 H10F 109.5
H10E C107 H10F 109.5
C103 C108 H10G 109.5
C103 C108 H10H 109.5
H10G C108 H10H 109.5
C103 C108 H10I 109.5
H10G C108 H10I 109.5
H10H C108 H10I 109.5
C104 C109 H10J 109.5
C104 C109 H10K 109.5
H10J C109 H10K 109.5
C104 C109 H10L 109.5
H10J C109 H10L 109.5
H10K C109 H10L 109.5
C105 C100 H10M 109.5
C105 C100 H10N 109.5
H10M C100 H10N 109.5
C105 C100 H10O 109.5
H10M C100 H10O 109.5
H10N C100 H10O 109.5

loop_
_geom_bond_atom_site_label_1
_geom_bond_atom_site_label_2
_geom_bond_distance
Ru1 C21 1.852(4)
Ru1 C31 1.866(9)
Ru1 C11 1.9098(19)
Ru1 C103 2.2123(15)
Ru1 C102 2.2318(16)
Ru1 C101 2.2327(16)
Ru1 C105 2.2632(15)
Ru1 C104 2.2642(15)
Ru1 Cl1 2.4407(11)
Ru1 Cl2 2.449(2)
C11 O11 1.106(2)
C21 O21 1.183(7)
C31 O31 1.152(15)
C101 C102 1.429(3)
C101 C105 1.447(2)
C101 C106 1.499(2)
C102 C103 1.438(2)
C102 C107 1.501(2)
C103 C104 1.446(2)
C103 C108 1.495(2)
C104 C105 1.416(2)
C104 C109 1.499(2)
C105 C100 1.497(2)
C106 H10A 0.98
C106 H10B 0.98
C106 H10C 0.98
C107 H10D 0.98
C107 H10E 0.98
C107 H10F 0.98
C108 H10G 0.98
C108 H10H 0.98
C108 H10I 0.98
C109 H10J 0.98
C109 H10K 0.98
C109 H10L 0.98
C100 H10M 0.98
C100 H10N 0.98
C100 H10O 0.98
